data_4320730
loop_
_publ_author_name
'William J. Evans'
'Gregory W. Nyce'
'Michael A. Greci'
'Joseph W. Ziller'

_publ_section_title
;
 Synthesis of Arene-Soluble Mixed-Metal Uranium/Zirconium Complexes Using
 the Dizirconium Nonaisopropoxide Ligand
;
_journal_name_full 'Inorganic Chemistry'
_journal_page_first 6725
_journal_page_last 6730
_journal_paper_doi 10.1021/ic010703x
_journal_volume 40
_journal_year 2001
_chemical_formula_sum 'C33 H75 I2 O10.5 U Zr2'
_chemical_formula_weight 1314.20
_chemical_name_systematic
;
   ?
;
_space_group_IT_number 14
_symmetry_cell_setting monoclinic
_symmetry_space_group_name_Hall '-P 2yn'
_symmetry_space_group_name_H-M 'P 1 21/n 1'
_atom_sites_solution_hydrogens geom
_atom_sites_solution_primary direct
_atom_sites_solution_secondary difmap
_audit_creation_method SHELXTL
_cell_angle_alpha 90.00
_cell_angle_beta 104.252(2)
_cell_angle_gamma 90.00
_cell_formula_units_Z 4
_cell_length_a 12.5451(11)
_cell_length_b 21.4149(19)
_cell_length_c 18.2977(16)
_cell_measurement_temperature 158(2)
_cell_volume 4764.4(7)
_computing_cell_refinement 'Bruker SMART/SAINT'
_computing_data_collection 'Bruker SMART'
_computing_data_reduction 'Bruker SHELXTL'
_computing_molecular_graphics 'Bruker SHELXTL'
_computing_publication_material 'Bruker SHELXTL'
_computing_structure_refinement 'Bruker SHELXTL'
_computing_structure_solution 'Bruker SHELXTL'
_diffrn_ambient_temperature 158(2)
_diffrn_measured_fraction_theta_full 0.998
_diffrn_measured_fraction_theta_max 0.998
_diffrn_measurement_device_type 'CCD area detector'
_diffrn_measurement_method 'phi and omega scans'
_diffrn_radiation_monochromator graphite
_diffrn_radiation_source 'sealed tube'
_diffrn_radiation_type MoK\a
_diffrn_radiation_wavelength 0.71073
_diffrn_reflns_av_R_equivalents 0.0668
_diffrn_reflns_av_sigmaI/netI 0.0698
_diffrn_reflns_limit_h_max 15
_diffrn_reflns_limit_h_min -15
_diffrn_reflns_limit_k_max 22
_diffrn_reflns_limit_k_min -26
_diffrn_reflns_limit_l_max 19
_diffrn_reflns_limit_l_min -22
_diffrn_reflns_number 27920
_diffrn_reflns_theta_full 26.37
_diffrn_reflns_theta_max 26.37
_diffrn_reflns_theta_min 1.49
_diffrn_standards_decay_% '< 1.0'
_diffrn_standards_interval_count 'initial 50 frames recollected'
_diffrn_standards_number '50 frames'
_exptl_absorpt_coefficient_mu 5.161
_exptl_absorpt_correction_T_max 0.4569
_exptl_absorpt_correction_T_min 0.3586
_exptl_absorpt_correction_type numerical
_exptl_absorpt_process_details 'Bruker SADABS'
_exptl_crystal_colour dark_red
_exptl_crystal_density_diffrn 1.832
_exptl_crystal_density_meas ?
_exptl_crystal_density_method 'not measured'
_exptl_crystal_description irregular
_exptl_crystal_F_000 2540
_exptl_crystal_size_max 0.25
_exptl_crystal_size_mid 0.22
_exptl_crystal_size_min 0.18
_refine_diff_density_max 1.373
_refine_diff_density_min -1.894
_refine_diff_density_rms 0.241
_refine_ls_extinction_method none
_refine_ls_goodness_of_fit_ref 1.007
_refine_ls_hydrogen_treatment constr
_refine_ls_matrix_type full
_refine_ls_number_parameters 432
_refine_ls_number_reflns 9715
_refine_ls_number_restraints 0
_refine_ls_restrained_S_all 1.007
_refine_ls_R_factor_all 0.0456
_refine_ls_R_factor_gt 0.0314
_refine_ls_shift/su_max 0.003
_refine_ls_shift/su_mean 0.000
_refine_ls_structure_factor_coef Fsqd
_refine_ls_weighting_details 'calc w=1/[\s^2^(Fo^2^)+(0.0017P)^2^+0.0000P] where P=(Fo^2^+2Fc^2^)/3'
_refine_ls_weighting_scheme calc
_refine_ls_wR_factor_gt 0.0584
_refine_ls_wR_factor_ref 0.0623
_reflns_number_gt 8039
_reflns_number_total 9715
_reflns_threshold_expression >2sigma(I)
_cod_data_source_file ic010703x_1.cif
_cod_data_source_block gn10z(Compound1)
_cod_depositor_comments
;
The following automatic conversions were performed:

'_symmetry_cell_setting' value 'Monoclinic' changed to 'monoclinic'
according to the built-in table from CIF Core dictionary named
'cif_core.dic' version 2.4.1 from 2010-06-29.

Automatic conversion script
Id: cif_fix_values 1646 2011-03-28 12:23:43Z adriana 

The following automatic conversions were performed:

'_exptl_crystal_density_meas' value 'none' was changed to '?' - the
value is perceived as not measured.

Automatic conversion script
Id: cif_fix_values 3008 2015-01-20 13:52:24Z robertas 
;
_cod_original_formula_sum 'C33 H75 I2 O10.50 U Zr2'
_cod_database_code 4320730

loop_
_symmetry_equiv_pos_as_xyz
'x, y, z'
'-x+1/2, y+1/2, -z+1/2'
'-x, -y, -z'
'x-1/2, -y-1/2, z-1/2'

loop_
_atom_site_label
_atom_site_type_symbol
_atom_site_fract_x
_atom_site_fract_y
_atom_site_fract_z
_atom_site_U_iso_or_equiv
_atom_site_adp_type
_atom_site_occupancy
_atom_site_symmetry_multiplicity
_atom_site_calc_flag
_atom_site_refinement_flags
_atom_site_disorder_assembly
_atom_site_disorder_group
U1 U 0.875270(13) 0.002637(8) 0.758764(10) 0.01832(5) Uani 1 1 d . . .
Zr1 Zr 0.94095(3) -0.14396(2) 0.68529(2) 0.01896(10) Uani 1 1 d . . .
Zr2 Zr 0.68015(3) -0.118050(19) 0.69155(2) 0.01573(10) Uani 1 1 d . A .
I1 I 0.81784(3) 0.125583(15) 0.666489(19) 0.03138(9) Uani 1 1 d . . .
I2 I 0.80894(3) 0.035617(15) 0.909813(18) 0.02879(8) Uani 1 1 d . . .
O1 O 0.8128(2) -0.07094(14) 0.64223(15) 0.0173(7) Uani 1 1 d . . .
O2 O 0.8502(2) -0.11192(13) 0.77428(15) 0.0162(6) Uani 1 1 d . . .
O3 O 1.0251(2) -0.06119(15) 0.73037(17) 0.0243(7) Uani 1 1 d . . .
O4 O 0.6814(2) -0.02390(14) 0.72314(17) 0.0196(7) Uani 1 1 d . . .
O5 O 0.7820(2) -0.19053(13) 0.65913(16) 0.0195(7) Uani 1 1 d . . .
O6 O 0.9905(2) -0.15266(15) 0.59481(17) 0.0249(8) Uani 1 1 d . . .
O7 O 1.0279(2) -0.20926(15) 0.74362(18) 0.0300(8) Uani 1 1 d . . .
O8 O 0.5549(2) -0.11717(14) 0.60639(16) 0.0208(7) Uani 1 1 d . . .
O9 O 0.6158(2) -0.15780(14) 0.76409(17) 0.0231(7) Uani 1 1 d . . .
O10 O 1.0448(2) 0.06687(15) 0.82947(17) 0.0271(8) Uani 1 1 d . . .
C1 C 0.7819(4) -0.0418(2) 0.5669(3) 0.0238(11) Uani 1 1 d . . .
H1A H 0.7261 -0.0086 0.5674 0.029 Uiso 1 1 calc R . .
C2 C 0.7318(4) -0.0891(2) 0.5069(3) 0.0314(12) Uani 1 1 d . . .
H2A H 0.6671 -0.1081 0.5189 0.047 Uiso 1 1 calc R . .
H2B H 0.7861 -0.1217 0.5051 0.047 Uiso 1 1 calc R . .
H2C H 0.7099 -0.0683 0.4578 0.047 Uiso 1 1 calc R . .
C3 C 0.8834(4) -0.0113(2) 0.5494(3) 0.0295(12) Uani 1 1 d . . .
H3A H 0.9145 0.0193 0.5886 0.044 Uiso 1 1 calc R . .
H3B H 0.8620 0.0098 0.5004 0.044 Uiso 1 1 calc R . .
H3C H 0.9384 -0.0434 0.5479 0.044 Uiso 1 1 calc R . .
C4 C 0.8701(4) -0.1346(2) 0.8525(2) 0.0213(10) Uani 1 1 d . . .
H4A H 0.8156 -0.1143 0.8766 0.026 Uiso 1 1 calc R . .
C5 C 0.8558(4) -0.2042(2) 0.8557(3) 0.0292(12) Uani 1 1 d . . .
H5A H 0.7812 -0.2155 0.8279 0.044 Uiso 1 1 calc R . .
H5B H 0.8677 -0.2174 0.9083 0.044 Uiso 1 1 calc R . .
H5C H 0.9093 -0.2249 0.8328 0.044 Uiso 1 1 calc R . .
C6 C 0.9855(4) -0.1146(2) 0.8958(3) 0.0288(12) Uani 1 1 d . . .
H6A H 0.9924 -0.0692 0.8927 0.043 Uiso 1 1 calc R . .
H6B H 1.0403 -0.1348 0.8736 0.043 Uiso 1 1 calc R . .
H6C H 0.9978 -0.1271 0.9487 0.043 Uiso 1 1 calc R . .
C7 C 1.1394(3) -0.0423(3) 0.7417(3) 0.0341(13) Uani 1 1 d . . .
H7A H 1.1552 -0.0119 0.7846 0.041 Uiso 1 1 calc R . .
C8 C 1.2137(4) -0.0947(3) 0.7643(4) 0.075(2) Uani 1 1 d . . .
H8A H 1.2006 -0.1136 0.8101 0.113 Uiso 1 1 calc R . .
H8B H 1.2899 -0.0800 0.7744 0.113 Uiso 1 1 calc R . .
H8C H 1.2005 -0.1258 0.7238 0.113 Uiso 1 1 calc R . .
C9 C 1.1554(5) -0.0085(3) 0.6749(4) 0.067(2) Uani 1 1 d . . .
H9A H 1.1037 0.0265 0.6635 0.101 Uiso 1 1 calc R . .
H9B H 1.1422 -0.0370 0.6317 0.101 Uiso 1 1 calc R . .
H9C H 1.2309 0.0073 0.6851 0.101 Uiso 1 1 calc R . .
C10 C 0.5946(3) 0.0203(2) 0.7266(3) 0.0225(11) Uani 1 1 d . . .
H10A H 0.6302 0.0578 0.7549 0.027 Uiso 1 1 calc R . .
C11 C 0.5370(4) 0.0412(2) 0.6479(3) 0.0304(12) Uani 1 1 d . . .
H11A H 0.5909 0.0592 0.6232 0.046 Uiso 1 1 calc R . .
H11B H 0.4815 0.0727 0.6508 0.046 Uiso 1 1 calc R . .
H11C H 0.5012 0.0053 0.6188 0.046 Uiso 1 1 calc R . .
C12 C 0.5192(4) -0.0074(2) 0.7703(3) 0.0338(13) Uani 1 1 d . . .
H12A H 0.5621 -0.0197 0.8205 0.051 Uiso 1 1 calc R . .
H12B H 0.4825 -0.0442 0.7436 0.051 Uiso 1 1 calc R . .
H12C H 0.4639 0.0236 0.7752 0.051 Uiso 1 1 calc R . .
C13 C 0.7659(4) -0.2571(2) 0.6456(3) 0.0263(11) Uani 1 1 d . . .
H13A H 0.8153 -0.2797 0.6887 0.032 Uiso 1 1 calc R . .
C14 C 0.6481(4) -0.2754(2) 0.6430(3) 0.0315(12) Uani 1 1 d . . .
H14A H 0.6307 -0.2635 0.6905 0.047 Uiso 1 1 calc R . .
H14B H 0.6396 -0.3207 0.6359 0.047 Uiso 1 1 calc R . .
H14C H 0.5981 -0.2539 0.6010 0.047 Uiso 1 1 calc R . .
C15 C 0.7970(5) -0.2760(3) 0.5752(3) 0.0543(18) Uani 1 1 d . . .
H15A H 0.8736 -0.2641 0.5787 0.081 Uiso 1 1 calc R . .
H15B H 0.7488 -0.2550 0.5319 0.081 Uiso 1 1 calc R . .
H15C H 0.7892 -0.3213 0.5687 0.081 Uiso 1 1 calc R . .
C16 C 1.0478(4) -0.1635(2) 0.5377(3) 0.0274(12) Uani 1 1 d . . .
H16A H 1.0930 -0.1257 0.5340 0.033 Uiso 1 1 calc R . .
C17 C 1.1248(4) -0.2187(2) 0.5599(3) 0.0352(13) Uani 1 1 d . . .
H17A H 1.1748 -0.2108 0.6094 0.053 Uiso 1 1 calc R . .
H17B H 1.1677 -0.2245 0.5223 0.053 Uiso 1 1 calc R . .
H17C H 1.0818 -0.2565 0.5625 0.053 Uiso 1 1 calc R . .
C18 C 0.9684(4) -0.1737(3) 0.4623(3) 0.0421(14) Uani 1 1 d . . .
H18A H 0.9193 -0.1376 0.4499 0.063 Uiso 1 1 calc R . .
H18B H 0.9248 -0.2114 0.4643 0.063 Uiso 1 1 calc R . .
H18C H 1.0094 -0.1788 0.4235 0.063 Uiso 1 1 calc R . .
C19 C 1.1059(5) -0.2583(3) 0.7653(4) 0.0599(19) Uani 1 1 d . . .
H19A H 1.1669 -0.2484 0.7409 0.072 Uiso 1 1 calc R . .
C20 C 1.0600(5) -0.3191(3) 0.7326(4) 0.073(2) Uani 1 1 d . . .
H20A H 1.0307 -0.3145 0.6781 0.109 Uiso 1 1 calc R . .
H20B H 1.0008 -0.3320 0.7557 0.109 Uiso 1 1 calc R . .
H20C H 1.1182 -0.3507 0.7426 0.109 Uiso 1 1 calc R . .
C21 C 1.1568(5) -0.2572(3) 0.8481(3) 0.0552(17) Uani 1 1 d . . .
H21A H 1.1874 -0.2157 0.8628 0.083 Uiso 1 1 calc R . .
H21B H 1.2156 -0.2885 0.8604 0.083 Uiso 1 1 calc R . .
H21C H 1.1007 -0.2669 0.8754 0.083 Uiso 1 1 calc R . .
C22 C 0.4602(3) -0.1144(2) 0.5448(2) 0.0236(11) Uani 1 1 d . . .
H22A H 0.4683 -0.0783 0.5120 0.028 Uiso 1 1 calc R . .
C23 C 0.4515(4) -0.1737(2) 0.4987(3) 0.0416(14) Uani 1 1 d . . .
H23A H 0.5184 -0.1789 0.4806 0.062 Uiso 1 1 calc R . .
H23B H 0.3876 -0.1710 0.4554 0.062 Uiso 1 1 calc R . .
H23C H 0.4430 -0.2095 0.5300 0.062 Uiso 1 1 calc R . .
C24 C 0.3569(4) -0.1044(3) 0.5736(3) 0.0413(14) Uani 1 1 d . . .
H24A H 0.3644 -0.0657 0.6030 0.062 Uiso 1 1 calc R . .
H24B H 0.3476 -0.1396 0.6056 0.062 Uiso 1 1 calc R . .
H24C H 0.2926 -0.1013 0.5307 0.062 Uiso 1 1 calc R . .
C25 C 0.5622(5) -0.1958(4) 0.8082(3) 0.027(2) Uiso 0.83(2) 1 d P A 1
H25A H 0.6015 -0.2367 0.8177 0.033 Uiso 0.83(2) 1 calc PR A 1
C25B C 0.535(3) -0.164(3) 0.8099(19) 0.042(12) Uiso 0.17(2) 1 d P A 2
H25B H 0.4970 -0.1231 0.8008 0.050 Uiso 0.17(2) 1 calc PR A 2
C26 C 0.4464(4) -0.2076(3) 0.7654(3) 0.0459(15) Uani 1 1 d . . .
H26A H 0.4462 -0.2285 0.7177 0.069 Uiso 0.50 1 calc PR A 1
H26B H 0.4070 -0.1678 0.7551 0.069 Uiso 0.50 1 calc PR A 1
H26C H 0.4100 -0.2343 0.7954 0.069 Uiso 0.50 1 calc PR A 1
H26D H 0.4357 -0.1963 0.7122 0.069 Uiso 0.50 1 d PR A 2
H26E H 0.3770 -0.2025 0.7803 0.069 Uiso 0.50 1 d PR A 2
H26F H 0.4703 -0.2512 0.7727 0.069 Uiso 0.50 1 d PR A 2
C27 C 0.5709(5) -0.1638(3) 0.8831(3) 0.0531(17) Uani 1 1 d . . .
H27A H 0.6485 -0.1569 0.9082 0.080 Uiso 0.50 1 calc PR A 1
H27B H 0.5371 -0.1901 0.9150 0.080 Uiso 0.50 1 calc PR A 1
H27C H 0.5327 -0.1235 0.8747 0.080 Uiso 0.50 1 calc PR A 1
H27D H 0.6262 -0.1308 0.8977 0.080 Uiso 0.50 1 d PR A 2
H27E H 0.6043 -0.2043 0.8998 0.080 Uiso 0.50 1 d PR A 2
H27F H 0.5100 -0.1560 0.9067 0.080 Uiso 0.50 1 d PR A 2
C28 C 1.0885(4) 0.1229(3) 0.8042(3) 0.0422(15) Uani 1 1 d . . .
H28A H 1.0323 0.1563 0.7944 0.051 Uiso 1 1 calc R . .
H28B H 1.1120 0.1148 0.7572 0.051 Uiso 1 1 calc R . .
C29 C 1.1827(6) 0.1412(4) 0.8650(4) 0.098(3) Uani 1 1 d . . .
H29A H 1.2520 0.1266 0.8541 0.118 Uiso 1 1 calc R . .
H29B H 1.1860 0.1872 0.8703 0.118 Uiso 1 1 calc R . .
C30 C 1.1682(6) 0.1129(3) 0.9332(4) 0.078(2) Uani 1 1 d . . .
H30A H 1.1254 0.1404 0.9588 0.094 Uiso 1 1 calc R . .
H30B H 1.2401 0.1037 0.9684 0.094 Uiso 1 1 calc R . .
C31 C 1.1064(4) 0.0538(3) 0.9069(3) 0.0347(13) Uani 1 1 d . . .
H31A H 1.1578 0.0185 0.9081 0.042 Uiso 1 1 calc R . .
H31B H 1.0559 0.0434 0.9390 0.042 Uiso 1 1 calc R . .
O11 O 1.5187(14) 0.0697(9) 0.9655(10) 0.169(6) Uiso 0.50 1 d P . .
C32 C 1.6088(16) 0.0533(10) 1.0437(12) 0.116(7) Uiso 0.50 1 d P . .
C33 C 1.6150(16) 0.0032(9) 1.0818(12) 0.104(6) Uiso 0.50 1 d P . .
C34 C 1.4547(11) 0.0177(8) 0.9768(8) 0.169(5) Uiso 1 1 d . . .

loop_
_atom_site_aniso_label
_atom_site_aniso_U_11
_atom_site_aniso_U_22
_atom_site_aniso_U_33
_atom_site_aniso_U_23
_atom_site_aniso_U_13
_atom_site_aniso_U_12
U1 0.02125(8) 0.01461(9) 0.01755(10) -0.00004(7) 0.00178(7) -0.00207(7)
Zr1 0.01787(19) 0.0177(2) 0.0211(3) -0.00009(19) 0.00445(18) 0.00172(18)
Zr2 0.01706(19) 0.0142(2) 0.0156(2) 0.00006(18) 0.00326(17) -0.00059(17)
I1 0.03821(17) 0.01914(17) 0.03082(19) 0.00563(14) -0.00289(15) -0.00377(14)
I2 0.03883(17) 0.02717(18) 0.01977(18) -0.00225(14) 0.00609(14) 0.00079(15)
O1 0.0193(14) 0.0184(16) 0.0138(16) 0.0011(13) 0.0036(13) 0.0008(13)
O2 0.0212(14) 0.0153(16) 0.0117(16) 0.0033(13) 0.0031(13) -0.0020(13)
O3 0.0153(14) 0.0278(19) 0.0286(19) -0.0025(15) 0.0032(14) -0.0029(14)
O4 0.0203(14) 0.0161(16) 0.0231(18) -0.0014(14) 0.0068(14) 0.0030(13)
O5 0.0220(14) 0.0130(16) 0.0233(17) -0.0008(14) 0.0055(14) -0.0003(13)
O6 0.0258(16) 0.0261(19) 0.0260(19) -0.0020(15) 0.0124(15) 0.0036(15)
O7 0.0268(16) 0.0267(19) 0.034(2) 0.0041(16) 0.0021(15) 0.0112(15)
O8 0.0202(14) 0.0225(17) 0.0178(17) -0.0011(14) 0.0012(13) -0.0012(13)
O9 0.0246(15) 0.0247(18) 0.0215(18) 0.0052(14) 0.0084(14) -0.0047(14)
O10 0.0284(16) 0.0273(19) 0.0240(19) -0.0028(15) 0.0035(15) -0.0094(15)
C1 0.027(2) 0.024(3) 0.020(3) 0.007(2) 0.005(2) 0.001(2)
C2 0.028(2) 0.043(3) 0.021(3) 0.002(2) 0.001(2) -0.001(2)
C3 0.038(3) 0.027(3) 0.027(3) 0.006(2) 0.014(2) -0.002(2)
C4 0.030(2) 0.018(2) 0.016(2) 0.003(2) 0.005(2) -0.001(2)
C5 0.036(3) 0.025(3) 0.026(3) 0.011(2) 0.006(2) 0.005(2)
C6 0.031(2) 0.032(3) 0.020(3) 0.002(2) -0.001(2) -0.002(2)
C7 0.018(2) 0.041(3) 0.042(3) 0.001(3) 0.006(2) -0.010(2)
C8 0.019(3) 0.060(5) 0.141(7) 0.017(5) 0.008(4) 0.003(3)
C9 0.036(3) 0.109(6) 0.059(5) 0.007(4) 0.016(3) -0.021(4)
C10 0.024(2) 0.019(2) 0.025(3) -0.002(2) 0.006(2) 0.008(2)
C11 0.031(2) 0.024(3) 0.032(3) 0.001(2) -0.001(2) 0.010(2)
C12 0.029(2) 0.033(3) 0.042(3) 0.004(3) 0.015(2) 0.005(2)
C13 0.032(2) 0.015(2) 0.031(3) 0.002(2) 0.006(2) -0.002(2)
C14 0.035(3) 0.019(3) 0.041(3) -0.007(2) 0.011(2) -0.005(2)
C15 0.078(4) 0.028(3) 0.075(5) -0.028(3) 0.054(4) -0.021(3)
C16 0.029(2) 0.029(3) 0.030(3) -0.001(2) 0.019(2) 0.000(2)
C17 0.035(3) 0.033(3) 0.041(3) -0.002(3) 0.017(3) 0.005(2)
C18 0.045(3) 0.053(4) 0.033(3) -0.003(3) 0.018(3) 0.008(3)
C19 0.071(4) 0.039(4) 0.056(4) 0.003(3) -0.010(3) 0.026(3)
C20 0.074(4) 0.027(3) 0.102(6) 0.011(4) -0.008(4) 0.009(3)
C21 0.053(3) 0.057(4) 0.050(4) 0.022(3) 0.000(3) 0.021(3)
C22 0.026(2) 0.023(3) 0.017(3) -0.001(2) -0.004(2) -0.001(2)
C23 0.044(3) 0.029(3) 0.041(3) -0.009(3) -0.010(3) 0.003(3)
C24 0.023(2) 0.055(4) 0.043(3) -0.005(3) 0.002(2) -0.005(3)
C26 0.038(3) 0.044(4) 0.063(4) 0.001(3) 0.027(3) -0.007(3)
C27 0.078(4) 0.057(4) 0.033(4) -0.002(3) 0.029(3) -0.019(4)
C28 0.041(3) 0.035(3) 0.045(4) 0.005(3) 0.000(3) -0.017(3)
C29 0.097(6) 0.085(6) 0.085(6) 0.032(5) -0.032(5) -0.063(5)
C30 0.099(5) 0.083(6) 0.039(4) -0.007(4) -0.010(4) -0.053(5)
C31 0.032(3) 0.045(3) 0.022(3) 0.003(2) -0.001(2) -0.011(3)

loop_
_atom_type_symbol
_atom_type_description
_atom_type_scat_dispersion_real
_atom_type_scat_dispersion_imag
_atom_type_scat_source
C C 0.0033 0.0016 'International Tables Vol C Tables 4.2.6.8 and 6.1.1.4'
H H 0.0000 0.0000 'International Tables Vol C Tables 4.2.6.8 and 6.1.1.4'
O O 0.0106 0.0060 'International Tables Vol C Tables 4.2.6.8 and 6.1.1.4'
Zr Zr -2.9673 0.5597 'International Tables Vol C Tables 4.2.6.8 and 6.1.1.4'
I I -0.4742 1.8119 'International Tables Vol C Tables 4.2.6.8 and 6.1.1.4'
U U -9.6767 9.6646 'International Tables Vol C Tables 4.2.6.8 and 6.1.1.4'

loop_
_geom_angle_atom_site_label_1
_geom_angle_atom_site_label_2
_geom_angle_atom_site_label_3
_geom_angle
_geom_angle_site_symmetry_1
_geom_angle_site_symmetry_3
_geom_angle_publ_flag
O4 U1 O3 125.18(10) . . ?
O4 U1 O2 69.78(9) . . ?
O3 U1 O2 66.80(9) . . ?
O4 U1 O10 154.52(10) . . ?
O3 U1 O10 79.98(10) . . ?
O2 U1 O10 125.07(9) . . ?
O4 U1 O1 63.89(9) . . ?
O3 U1 O1 65.61(9) . . ?
O2 U1 O1 58.64(9) . . ?
O10 U1 O1 140.45(9) . . ?
O4 U1 I1 88.25(7) . . ?
O3 U1 I1 115.99(7) . . ?
O2 U1 I1 150.78(6) . . ?
O10 U1 I1 82.76(7) . . ?
O1 U1 I1 94.85(6) . . ?
O4 U1 I2 79.90(7) . . ?
O3 U1 I2 133.12(7) . . ?
O2 U1 I2 93.00(6) . . ?
O10 U1 I2 78.77(7) . . ?
O1 U1 I2 139.40(6) . . ?
I1 U1 I2 102.113(11) . . ?
O4 U1 Zr2 34.84(7) . . ?
O3 U1 Zr2 91.13(7) . . ?
O2 U1 Zr2 39.83(6) . . ?
O10 U1 Zr2 164.88(7) . . ?
O1 U1 Zr2 40.38(6) . . ?
I1 U1 Zr2 112.230(11) . . ?
I2 U1 Zr2 99.076(11) . . ?
O4 U1 Zr1 90.11(7) . . ?
O3 U1 Zr1 35.32(7) . . ?
O2 U1 Zr1 39.72(6) . . ?
O10 U1 Zr1 114.50(7) . . ?
O1 U1 Zr1 38.46(6) . . ?
I1 U1 Zr1 125.447(12) . . ?
I2 U1 Zr1 131.141(11) . . ?
Zr2 U1 Zr1 55.809(11) . . ?
O6 Zr1 O7 98.52(13) . . ?
O6 Zr1 O3 100.41(12) . . ?
O7 Zr1 O3 103.37(13) . . ?
O6 Zr1 O5 103.91(12) . . ?
O7 Zr1 O5 98.78(12) . . ?
O3 Zr1 O5 144.05(11) . . ?
O6 Zr1 O1 96.96(11) . . ?
O7 Zr1 O1 163.79(12) . . ?
O3 Zr1 O1 78.41(11) . . ?
O5 Zr1 O1 72.74(10) . . ?
O6 Zr1 O2 163.69(11) . . ?
O7 Zr1 O2 97.78(12) . . ?
O3 Zr1 O2 76.26(11) . . ?
O5 Zr1 O2 72.94(10) . . ?
O1 Zr1 O2 66.75(10) . . ?
O6 Zr1 Zr2 125.00(9) . . ?
O7 Zr1 Zr2 121.75(9) . . ?
O3 Zr1 Zr2 104.18(8) . . ?
O5 Zr1 Zr2 39.89(8) . . ?
O1 Zr1 Zr2 43.48(7) . . ?
O2 Zr1 Zr2 43.19(7) . . ?
O6 Zr1 U1 124.19(10) . . ?
O7 Zr1 U1 125.32(10) . . ?
O3 Zr1 U1 42.48(8) . . ?
O5 Zr1 U1 101.58(8) . . ?
O1 Zr1 U1 46.44(7) . . ?
O2 Zr1 U1 43.75(7) . . ?
Zr2 Zr1 U1 61.702(10) . . ?
O9 Zr2 O8 99.56(12) . . ?
O9 Zr2 O4 102.25(12) . . ?
O8 Zr2 O4 99.40(12) . . ?
O9 Zr2 O5 104.30(12) . . ?
O8 Zr2 O5 101.72(11) . . ?
O4 Zr2 O5 142.53(11) . . ?
O9 Zr2 O2 92.87(11) . . ?
O8 Zr2 O2 167.42(11) . . ?
O4 Zr2 O2 79.66(10) . . ?
O5 Zr2 O2 73.09(10) . . ?
O9 Zr2 O1 158.72(11) . . ?
O8 Zr2 O1 101.71(11) . . ?
O4 Zr2 O1 74.37(11) . . ?
O5 Zr2 O1 71.25(10) . . ?
O2 Zr2 O1 65.86(10) . . ?
O9 Zr2 Zr1 122.17(9) . . ?
O8 Zr2 Zr1 125.80(9) . . ?
O4 Zr2 Zr1 103.17(8) . . ?
O5 Zr2 Zr1 39.72(7) . . ?
O2 Zr2 Zr1 43.52(7) . . ?
O1 Zr2 Zr1 41.87(7) . . ?
O9 Zr2 U1 117.01(9) . . ?
O8 Zr2 U1 128.89(9) . . ?
O4 Zr2 U1 41.37(7) . . ?
O5 Zr2 U1 102.20(7) . . ?
O2 Zr2 U1 44.21(7) . . ?
O1 Zr2 U1 47.06(7) . . ?
Zr1 Zr2 U1 62.489(11) . . ?
C1 O1 Zr1 128.6(2) . . ?
C1 O1 Zr2 120.0(2) . . ?
Zr1 O1 Zr2 94.66(11) . . ?
C1 O1 U1 117.7(2) . . ?
Zr1 O1 U1 95.10(9) . . ?
Zr2 O1 U1 92.56(9) . . ?
C4 O2 Zr2 122.0(2) . . ?
C4 O2 Zr1 126.3(2) . . ?
Zr2 O2 Zr1 93.29(10) . . ?
C4 O2 U1 116.0(2) . . ?
Zr2 O2 U1 95.96(10) . . ?
Zr1 O2 U1 96.53(10) . . ?
C7 O3 Zr1 131.8(3) . . ?
C7 O3 U1 126.0(3) . . ?
Zr1 O3 U1 102.20(10) . . ?
C10 O4 Zr2 133.0(3) . . ?
C10 O4 U1 123.2(2) . . ?
Zr2 O4 U1 103.79(11) . . ?
C13 O5 Zr1 124.6(2) . . ?
C13 O5 Zr2 132.7(3) . . ?
Zr1 O5 Zr2 100.39(12) . . ?
C16 O6 Zr1 168.2(3) . . ?
C19 O7 Zr1 161.2(4) . . ?
C22 O8 Zr2 177.6(3) . . ?
C25 O9 C25B 30(2) . . ?
C25 O9 Zr2 169.8(4) . . ?
C25B O9 Zr2 155(2) . . ?
C28 O10 C31 108.5(3) . . ?
C28 O10 U1 127.7(3) . . ?
C31 O10 U1 123.6(3) . . ?
O1 C1 C2 111.2(4) . . ?
O1 C1 C3 109.5(3) . . ?
C2 C1 C3 110.6(4) . . ?
O2 C4 C5 111.7(4) . . ?
O2 C4 C6 108.9(3) . . ?
C5 C4 C6 111.3(4) . . ?
C8 C7 O3 111.4(4) . . ?
C8 C7 C9 114.0(5) . . ?
O3 C7 C9 110.4(4) . . ?
O4 C10 C12 110.0(4) . . ?
O4 C10 C11 109.8(4) . . ?
C12 C10 C11 114.1(4) . . ?
O5 C13 C15 111.1(4) . . ?
O5 C13 C14 110.6(4) . . ?
C15 C13 C14 111.3(4) . . ?
O6 C16 C18 110.9(4) . . ?
O6 C16 C17 109.5(4) . . ?
C18 C16 C17 111.6(4) . . ?
O7 C19 C20 111.2(5) . . ?
O7 C19 C21 111.4(5) . . ?
C20 C19 C21 116.6(6) . . ?
O8 C22 C23 109.8(4) . . ?
O8 C22 C24 110.2(4) . . ?
C23 C22 C24 111.1(4) . . ?
O9 C25 C26 109.5(5) . . ?
O9 C25 C27 108.4(6) . . ?
C26 C25 C27 113.3(6) . . ?
C27 C25B O9 118(3) . . ?
C27 C25B C26 125(3) . . ?
O9 C25B C26 106(3) . . ?
C25 C26 C25B 29.0(19) . . ?
C25B C27 C25 30(2) . . ?
O10 C28 C29 106.2(5) . . ?
C30 C29 C28 107.2(5) . . ?
C29 C30 C31 104.0(5) . . ?
O10 C31 C30 104.9(4) . . ?
C34 O11 C32 89.8(14) . . ?
C33 C32 O11 127(2) . . ?
C33 C32 C34 48.3(12) . 3_857 ?
O11 C32 C34 79.3(13) . 3_857 ?
C32 C33 C34 84.1(18) . 3_857 ?
C33 C34 O11 116.4(16) 3_857 . ?
C33 C34 C34 126(2) 3_857 3_857 ?
O11 C34 C34 96.0(16) . 3_857 ?
C33 C34 C32 47.6(12) 3_857 3_857 ?
O11 C34 C32 156.1(15) . 3_857 ?
C34 C34 C32 85.5(16) 3_857 3_857 ?

loop_
_geom_bond_atom_site_label_1
_geom_bond_atom_site_label_2
_geom_bond_distance
_geom_bond_site_symmetry_2
_geom_bond_publ_flag
U1 O4 2.425(3) . ?
U1 O3 2.480(3) . ?
U1 O2 2.498(3) . ?
U1 O10 2.595(3) . ?
U1 O1 2.612(3) . ?
U1 I1 3.1150(4) . ?
U1 I2 3.1563(4) . ?
U1 Zr2 3.5639(5) . ?
U1 Zr1 3.5899(5) . ?
Zr1 O6 1.915(3) . ?
Zr1 O7 1.927(3) . ?
Zr1 O3 2.123(3) . ?
Zr1 O5 2.175(3) . ?
Zr1 O1 2.242(3) . ?
Zr1 O2 2.309(3) . ?
Zr1 Zr2 3.3481(6) . ?
Zr2 O9 1.915(3) . ?
Zr2 O8 1.922(3) . ?
Zr2 O4 2.097(3) . ?
Zr2 O5 2.183(3) . ?
Zr2 O2 2.295(3) . ?
Zr2 O1 2.311(3) . ?
O1 C1 1.475(5) . ?
O2 C4 1.474(5) . ?
O3 C7 1.455(5) . ?
O4 C10 1.455(5) . ?
O5 C13 1.452(5) . ?
O6 C16 1.426(5) . ?
O7 C19 1.423(6) . ?
O8 C22 1.423(5) . ?
O9 C25 1.425(7) . ?
O9 C25B 1.47(4) . ?
O10 C28 1.442(6) . ?
O10 C31 1.464(5) . ?
C1 C2 1.512(6) . ?
C1 C3 1.534(6) . ?
C4 C5 1.504(6) . ?
C4 C6 1.530(6) . ?
C7 C8 1.453(7) . ?
C7 C9 1.475(8) . ?
C10 C12 1.503(6) . ?
C10 C11 1.511(6) . ?
C13 C15 1.490(6) . ?
C13 C14 1.519(6) . ?
C16 C18 1.506(7) . ?
C16 C17 1.517(6) . ?
C19 C20 1.489(8) . ?
C19 C21 1.492(8) . ?
C22 C23 1.513(6) . ?
C22 C24 1.529(6) . ?
C25 C26 1.492(8) . ?
C25 C27 1.512(9) . ?
C25B C27 1.30(3) . ?
C25B C26 1.52(3) . ?
C28 C29 1.463(8) . ?
C29 C30 1.439(9) . ?
C30 C31 1.501(7) . ?
O11 C34 1.419(19) . ?
O11 C32 1.63(2) . ?
C32 C33 1.27(2) . ?
C32 C34 1.71(2) 3_857 ?
C33 C34 1.29(2) 3_857 ?
C34 C33 1.29(2) 3_857 ?
C34 C34 1.45(2) 3_857 ?
C34 C32 1.71(2) 3_857 ?
